data_1536599
loop_
_publ_author_name
'Plambeck-Fischer, P.'
'Abriel, W.'
'Urland, W.'

_publ_section_title
;
 Preparation and crystal structure of RE Se1.9 (RE= Ce, Pr)
;
_journal_name_full 'Journal of Solid State Chemistry'
_journal_page_first 164
_journal_page_last 169
_journal_volume 78
_journal_year 1989
_chemical_formula_sum 'Ce Se1.9'
_space_group_IT_number 86
_symmetry_space_group_name_Hall '-P 4bc'
_symmetry_space_group_name_H-M 'P 42/n :2'
_cell_angle_alpha 90
_cell_angle_beta 90
_cell_angle_gamma 90
_cell_formula_units_Z 20
_cell_length_a 9.3598
_cell_length_b 9.3598
_cell_length_c 16.938
_cell_volume 1483.868
_citation_journal_id_ASTM JSSCBI
_cod_data_source_file Plambeck-Fischer_JSSCBI_1989_1960.cif
_cod_data_source_block Ce1Se1.9
_cod_original_formula_sum 'Ce1 Se1.9'
_cod_database_code 1536599

loop_
_symmetry_equiv_pos_as_xyz
x,y,z
-y,x+1/2,z+1/2
-x+1/2,-y+1/2,z
y+1/2,-x,z+1/2
-x,-y,-z
y,-x-1/2,-z-1/2
x-1/2,y-1/2,-z
-y-1/2,x,-z-1/2

loop_
_atom_site_label
_atom_site_type_symbol
_atom_site_fract_x
_atom_site_fract_y
_atom_site_fract_z
_atom_site_occupancy
_atom_site_U_iso_or_equiv
Ce1 Ce+3 0.95706 0.65221 0.12003 1 0.0
Se1 Se-1 0.06866 0.8819 0.24929 1 0.0
Se2 Se-1 0.3185 0.97176 0.25024 1 0.0
Ce3 Ce+3 0.75 0.25 0.11522 1 0.0
Se6 Se-2 0.75 0.25 0.43426 1 0.0
Se3 Se-2 0.25 0.25 0.75 1 0.0
Ce2 Ce+3 0.14732 0.05398 0.10446 1 0.0
Se5 Se-2 0.1488 0.05211 0.43661 1 0.0
Se4 Se-2 0.54888 0.84779 0.42711 1 0.0
